data_2018319
loop_
_publ_author_name
'Portilla, Jaime'
'Lizarazo, Carolina'
'Cobo, Justo'
'Glidewell, Christopher'

_publ_section_title
;
 A \p-stacked chain of hydrogen-bonded dimers in
 3-<i>tert</i>-butyl-1-(4-chlorophenyl)-4-phenylindeno[1,2-<i>b</i>]pyrazolo[4,3-<i>e</i>]pyridin-5(1<i>H</i>)-one
 and a \p-stacked sheet of hydrogen-bonded chains in
 3-<i>tert</i>-butyl-1-(4-chlorophenyl)-4-(4-methoxyphenyl)indeno[1,2-<i>b</i>]pyrazolo[4,3-<i>e</i>]pyridin-5(1<i>H</i>)-one
;
_journal_coeditor_code FG3236
_journal_issue 12
_journal_name_full 'Acta Crystallographica Section C'
_journal_page_first o479
_journal_page_last o483
_journal_paper_doi 10.1107/S0108270111045082
_journal_volume 67
_journal_year 2011
_chemical_formula_iupac 'C30 H24 Cl N3 O2'
_chemical_formula_moiety 'C30 H24 Cl N3 O2'
_chemical_formula_sum 'C30 H24 Cl N3 O2'
_chemical_formula_weight 493.97
_chemical_name_systematic
;3-<i>tert</i>-butyl-1-(4-chlorophenyl)-4-
(4-methoxyphenyl)indeno[1,2-<i>b</i>]pyrazolo[4,3-<i>e</i>]pyridin-\
5(1<i>H</i>)-one
;
_space_group_IT_number 2
_symmetry_cell_setting triclinic
_symmetry_space_group_name_Hall '-P 1'
_symmetry_space_group_name_H-M 'P -1'
_atom_sites_solution_hydrogens geom
_atom_sites_solution_primary direct
_atom_sites_solution_secondary difmap
_cell_angle_alpha 97.411(6)
_cell_angle_beta 93.272(7)
_cell_angle_gamma 107.635(6)
_cell_formula_units_Z 4
_cell_length_a 11.1911(9)
_cell_length_b 11.4258(8)
_cell_length_c 20.095(2)
_cell_measurement_reflns_used 11085
_cell_measurement_temperature 120(2)
_cell_measurement_theta_max 27.50
_cell_measurement_theta_min 2.95
_cell_volume 2415.7(4)
_computing_cell_refinement 'DIRAX/LSQ (Duisenberg <i>et al.</i>, 2000)'
_computing_data_collection 'COLLECT (Hooft, 1999)'
_computing_data_reduction 'EVALCCD (Duisenberg <i>et al.</i>, 2003)'
_computing_molecular_graphics 'PLATON (Spek, 2009)'
_computing_publication_material 'SHELXL97 (Sheldrick, 2008) and PLATON (Spek, 2009)'
_computing_structure_refinement 'SHELXL97 (Sheldrick, 2008)'
_computing_structure_solution 'SIR2004 (Burla <i>et al.</i>, 2005)'
_diffrn_ambient_temperature 120(2)
_diffrn_detector_area_resol_mean 9.091
_diffrn_measured_fraction_theta_full 0.998
_diffrn_measured_fraction_theta_max 0.998
_diffrn_measurement_device_type 'Bruker--Nonius KappaCCD'
_diffrn_measurement_method '\f and \w scans'
_diffrn_radiation_monochromator graphite
_diffrn_radiation_source 'Bruker--Nonius FR591 rotating anode'
_diffrn_radiation_type 'Mo K\a'
_diffrn_radiation_wavelength 0.71073
_diffrn_reflns_av_R_equivalents 0.0607
_diffrn_reflns_av_sigmaI/netI 0.0541
_diffrn_reflns_limit_h_max 14
_diffrn_reflns_limit_h_min -14
_diffrn_reflns_limit_k_max 14
_diffrn_reflns_limit_k_min -14
_diffrn_reflns_limit_l_max 26
_diffrn_reflns_limit_l_min -26
_diffrn_reflns_number 63410
_diffrn_reflns_theta_full 27.50
_diffrn_reflns_theta_max 27.50
_diffrn_reflns_theta_min 2.95
_diffrn_standards_decay_% 0
_diffrn_standards_interval_count 0
_diffrn_standards_interval_time 0
_diffrn_standards_number 0
_exptl_absorpt_coefficient_mu 0.192
_exptl_absorpt_correction_T_max 0.946
_exptl_absorpt_correction_T_min 0.924
_exptl_absorpt_correction_type multi-scan
_exptl_absorpt_process_details '(SADABS; Sheldrick, 2003)'
_exptl_crystal_colour yellow
_exptl_crystal_density_diffrn 1.358
_exptl_crystal_density_method 'not measured'
_exptl_crystal_description block
_exptl_crystal_F_000 1032
_exptl_crystal_size_max 0.42
_exptl_crystal_size_mid 0.30
_exptl_crystal_size_min 0.29
_refine_diff_density_max 0.343
_refine_diff_density_min -0.368
_refine_ls_extinction_method none
_refine_ls_goodness_of_fit_ref 1.056
_refine_ls_hydrogen_treatment constr
_refine_ls_matrix_type full
_refine_ls_number_parameters 657
_refine_ls_number_reflns 11085
_refine_ls_number_restraints 0
_refine_ls_restrained_S_all 1.056
_refine_ls_R_factor_all 0.0935
_refine_ls_R_factor_gt 0.0484
_refine_ls_shift/su_max 0.001
_refine_ls_shift/su_mean 0.000
_refine_ls_structure_factor_coef Fsqd
_refine_ls_weighting_details 'w=1/[\s^2^(Fo^2^)+(0.0383P)^2^+1.5471P] where P=(Fo^2^+2Fc^2^)/3'
_refine_ls_weighting_scheme calc
_refine_ls_wR_factor_gt 0.0963
_refine_ls_wR_factor_ref 0.1152
_reflns_number_gt 7328
_reflns_number_total 11085
_reflns_threshold_expression I>2\s(I)
_cod_data_source_file fg3236.cif
_cod_data_source_block II
_cod_database_code 2018319
_cod_database_fobs_code 2018319

loop_
_symmetry_equiv_pos_as_xyz
'x, y, z'
'-x, -y, -z'

loop_
_atom_site_type_symbol
_atom_site_label
_atom_site_fract_x
_atom_site_fract_y
_atom_site_fract_z
_atom_site_U_iso_or_equiv
_atom_site_adp_type
_atom_site_calc_flag
_atom_site_refinement_flags
_atom_site_occupancy
_atom_site_symmetry_multiplicity
N N11 0.56735(15) 0.29090(15) 0.07001(8) 0.0218(4) Uani d . 1 1
N N12 0.46516(15) 0.22309(15) 0.02484(8) 0.0229(4) Uani d . 1 1
C C13 0.39573(18) 0.13181(18) 0.05363(10) 0.0208(4) Uani d . 1 1
C C13A 0.45258(18) 0.13760(18) 0.12131(10) 0.0202(4) Uani d . 1 1
C C14 0.43084(18) 0.06972(18) 0.17645(10) 0.0212(4) Uani d . 1 1
C C14A 0.51871(18) 0.11965(18) 0.23286(10) 0.0211(4) Uani d . 1 1
C C15 0.53088(18) 0.07236(18) 0.29793(10) 0.0219(4) Uani d . 1 1
C C15A 0.64932(18) 0.16126(18) 0.33651(10) 0.0223(4) Uani d . 1 1
C C16 0.7073(2) 0.1574(2) 0.39844(11) 0.0263(5) Uani d . 1 1
H H16 0.6707 0.0939 0.4242 0.032 Uiso calc R 1 1
C C17 0.8208(2) 0.2492(2) 0.42176(11) 0.0279(5) Uani d . 1 1
H H17 0.8630 0.2482 0.4639 0.033 Uiso calc R 1 1
C C18 0.8730(2) 0.3423(2) 0.38429(11) 0.0272(5) Uani d . 1 1
H H18 0.9504 0.4043 0.4015 0.033 Uiso calc R 1 1
C C19 0.81465(19) 0.34693(19) 0.32199(10) 0.0236(4) Uani d . 1 1
H H19 0.8505 0.4112 0.2966 0.028 Uiso calc R 1 1
C C19A 0.70208(18) 0.25398(18) 0.29840(10) 0.0211(4) Uani d . 1 1
C C19B 0.62271(18) 0.22842(18) 0.23356(10) 0.0206(4) Uani d . 1 1
N N110 0.64826(15) 0.29262(15) 0.18321(8) 0.0213(4) Uani d . 1 1
C C110 0.56192(18) 0.24340(18) 0.12891(10) 0.0209(4) Uani d . 1 1
C C111 0.66203(19) 0.38911(18) 0.04842(10) 0.0211(4) Uani d . 1 1
C C112 0.7847(2) 0.4315(2) 0.07960(11) 0.0277(5) Uani d . 1 1
H H112 0.8072 0.3949 0.1162 0.033 Uiso calc R 1 1
C C113 0.8739(2) 0.5274(2) 0.05709(11) 0.0281(5) Uani d . 1 1
H H113 0.9577 0.5573 0.0785 0.034 Uiso calc R 1 1
C C114 0.84072(19) 0.57909(19) 0.00358(11) 0.0245(5) Uani d . 1 1
Cl Cl14 0.95510(5) 0.69863(5) -0.02428(3) 0.03492(14) Uani d . 1 1
C C115 0.7195(2) 0.5371(2) -0.02799(11) 0.0276(5) Uani d . 1 1
H H115 0.6978 0.5733 -0.0650 0.033 Uiso calc R 1 1
C C116 0.6295(2) 0.44192(19) -0.00538(10) 0.0251(5) Uani d . 1 1
H H116 0.5457 0.4129 -0.0267 0.030 Uiso calc R 1 1
C C131 0.27873(18) 0.04187(19) 0.01135(10) 0.0233(4) Uani d . 1 1
C C132 0.2536(2) 0.0929(2) -0.05300(11) 0.0323(5) Uani d . 1 1
H H13A 0.2451 0.1757 -0.0410 0.048 Uiso calc R 1 1
H H13B 0.1756 0.0372 -0.0786 0.048 Uiso calc R 1 1
H H13C 0.3240 0.0986 -0.0806 0.048 Uiso calc R 1 1
C C133 0.3003(2) -0.0832(2) -0.00877(12) 0.0327(5) Uani d . 1 1
H H13D 0.3760 -0.0708 -0.0327 0.049 Uiso calc R 1 1
H H13E 0.2273 -0.1393 -0.0383 0.049 Uiso calc R 1 1
H H13F 0.3115 -0.1195 0.0318 0.049 Uiso calc R 1 1
C C134 0.16281(19) 0.0254(2) 0.05084(11) 0.0295(5) Uani d . 1 1
H H13G 0.1768 -0.0077 0.0922 0.044 Uiso calc R 1 1
H H13H 0.0886 -0.0326 0.0230 0.044 Uiso calc R 1 1
H H13I 0.1491 0.1059 0.0625 0.044 Uiso calc R 1 1
C C141 0.32811(18) -0.04872(18) 0.17933(10) 0.0210(4) Uani d . 1 1
C C142 0.34209(19) -0.16257(19) 0.15461(11) 0.0256(5) Uani d . 1 1
H H142 0.4120 -0.1648 0.1304 0.031 Uiso calc R 1 1
C C143 0.25517(19) -0.27316(19) 0.16482(11) 0.0272(5) Uani d . 1 1
H H143 0.2658 -0.3505 0.1477 0.033 Uiso calc R 1 1
C C144 0.15299(18) -0.27030(18) 0.20006(11) 0.0232(4) Uani d . 1 1
C C145 0.13599(19) -0.15711(19) 0.22340(11) 0.0245(5) Uani d . 1 1
H H145 0.0640 -0.1552 0.2458 0.029 Uiso calc R 1 1
C C146 0.22390(18) -0.04713(19) 0.21404(10) 0.0235(4) Uani d . 1 1
H H146 0.2133 0.0301 0.2314 0.028 Uiso calc R 1 1
O O144 0.06442(13) -0.37368(13) 0.21522(8) 0.0314(4) Uani d . 1 1
C C147 0.0924(2) -0.4879(2) 0.20332(13) 0.0343(5) Uani d . 1 1
H H14A 0.0931 -0.5117 0.1548 0.052 Uiso calc R 1 1
H H14B 0.0280 -0.5529 0.2205 0.052 Uiso calc R 1 1
H H14C 0.1752 -0.4775 0.2265 0.052 Uiso calc R 1 1
O O15 0.46228(13) -0.01917(13) 0.31718(7) 0.0289(3) Uani d . 1 1
N N21 0.41570(15) 0.41471(15) 0.29199(8) 0.0206(4) Uani d . 1 1
N N22 0.45913(15) 0.49317(15) 0.24625(8) 0.0215(4) Uani d . 1 1
C C23 0.57028(18) 0.57217(18) 0.27160(10) 0.0192(4) Uani d . 1 1
C C23A 0.60364(18) 0.54681(18) 0.33813(10) 0.0191(4) Uani d . 1 1
C C24 0.70349(18) 0.59396(18) 0.39119(10) 0.0197(4) Uani d . 1 1
C C24A 0.69021(18) 0.52704(18) 0.44453(10) 0.0199(4) Uani d . 1 1
C C25 0.77463(19) 0.54600(19) 0.50847(10) 0.0237(4) Uani d . 1 1
C C25A 0.71036(18) 0.44324(19) 0.54602(10) 0.0223(4) Uani d . 1 1
C C26 0.7481(2) 0.4161(2) 0.60764(10) 0.0258(5) Uani d . 1 1
H H26 0.8246 0.4667 0.6331 0.031 Uiso calc R 1 1
C C27 0.6708(2) 0.3127(2) 0.63098(11) 0.0282(5) Uani d . 1 1
H H27 0.6943 0.2926 0.6732 0.034 Uiso calc R 1 1
C C28 0.5592(2) 0.2381(2) 0.59319(11) 0.0270(5) Uani d . 1 1
H H28 0.5083 0.1670 0.6095 0.032 Uiso calc R 1 1
C C29 0.52149(19) 0.26675(19) 0.53164(10) 0.0247(5) Uani d . 1 1
H H29 0.4449 0.2165 0.5061 0.030 Uiso calc R 1 1
C C29A 0.59773(18) 0.36952(19) 0.50863(10) 0.0213(4) Uani d . 1 1
C C29B 0.58416(18) 0.42161(18) 0.44612(10) 0.0192(4) Uani d . 1 1
N N210 0.48715(15) 0.37700(15) 0.39927(8) 0.0201(4) Uani d . 1 1
C C210 0.50089(18) 0.44282(18) 0.34759(10) 0.0198(4) Uani d . 1 1
C C211 0.29240(18) 0.32774(18) 0.27826(10) 0.0203(4) Uani d . 1 1
C C212 0.22507(18) 0.27967(19) 0.32998(10) 0.0235(4) Uani d . 1 1
H H212 0.2638 0.2998 0.3751 0.028 Uiso calc R 1 1
C C213 0.10145(19) 0.20230(19) 0.31581(11) 0.0260(5) Uani d . 1 1
H H213 0.0553 0.1695 0.3511 0.031 Uiso calc R 1 1
C C214 0.04602(18) 0.17333(18) 0.25011(11) 0.0242(4) Uani d . 1 1
Cl Cl24 -0.10857(5) 0.07462(6) 0.23252(3) 0.03698(15) Uani d . 1 1
C C215 0.11179(19) 0.21924(19) 0.19823(11) 0.0245(5) Uani d . 1 1
H H215 0.0725 0.1982 0.1533 0.029 Uiso calc R 1 1
C C216 0.23593(19) 0.29643(19) 0.21189(10) 0.0230(4) Uani d . 1 1
H H216 0.2820 0.3277 0.1763 0.028 Uiso calc R 1 1
C C231 0.63711(18) 0.66646(19) 0.22811(10) 0.0215(4) Uani d . 1 1
C C232 0.5705(2) 0.6280(2) 0.15604(10) 0.0257(5) Uani d . 1 1
H H23A 0.5692 0.5434 0.1388 0.039 Uiso calc R 1 1
H H23B 0.6160 0.6853 0.1269 0.039 Uiso calc R 1 1
H H23C 0.4839 0.6309 0.1564 0.039 Uiso calc R 1 1
C C233 0.6289(2) 0.79539(19) 0.25499(11) 0.0291(5) Uani d . 1 1
H H23D 0.5404 0.7905 0.2573 0.044 Uiso calc R 1 1
H H23E 0.6667 0.8540 0.2247 0.044 Uiso calc R 1 1
H H23F 0.6745 0.8241 0.3001 0.044 Uiso calc R 1 1
C C234 0.77494(19) 0.6702(2) 0.22475(11) 0.0325(5) Uani d . 1 1
H H23G 0.8222 0.7052 0.2691 0.049 Uiso calc R 1 1
H H23H 0.8122 0.7222 0.1914 0.049 Uiso calc R 1 1
H H23I 0.7783 0.5858 0.2116 0.049 Uiso calc R 1 1
C C241 0.81715(18) 0.70594(18) 0.39442(10) 0.0197(4) Uani d . 1 1
C C242 0.80933(19) 0.82528(19) 0.41020(10) 0.0243(4) Uani d . 1 1
H H242 0.7296 0.8363 0.4160 0.029 Uiso calc R 1 1
C C243 0.9160(2) 0.92818(19) 0.41757(11) 0.0267(5) Uani d . 1 1
H H243 0.9092 1.0092 0.4282 0.032 Uiso calc R 1 1
C C244 1.03293(19) 0.91287(18) 0.40936(10) 0.0231(4) Uani d . 1 1
C C245 1.04326(19) 0.79517(19) 0.39425(10) 0.0243(5) Uani d . 1 1
H H245 1.1231 0.7843 0.3886 0.029 Uiso calc R 1 1
C C246 0.93508(18) 0.69277(19) 0.38738(10) 0.0234(4) Uani d . 1 1
H H246 0.9422 0.6117 0.3776 0.028 Uiso calc R 1 1
O O244 1.13345(13) 1.02023(13) 0.41752(8) 0.0312(4) Uani d . 1 1
C C247 1.2541(2) 1.0084(2) 0.40632(12) 0.0349(5) Uani d . 1 1
H H24A 1.2811 0.9672 0.4415 0.052 Uiso calc R 1 1
H H24B 1.3152 1.0911 0.4077 0.052 Uiso calc R 1 1
H H24C 1.2490 0.9589 0.3620 0.052 Uiso calc R 1 1
O O25 0.87457(13) 0.62675(14) 0.52722(7) 0.0320(4) Uani d . 1 1

loop_
_atom_site_aniso_label
_atom_site_aniso_U_11
_atom_site_aniso_U_22
_atom_site_aniso_U_33
_atom_site_aniso_U_12
_atom_site_aniso_U_13
_atom_site_aniso_U_23
N11 0.0199(9) 0.0224(9) 0.0183(9) 0.0003(7) -0.0036(7) 0.0034(7)
N12 0.0190(9) 0.0236(9) 0.0222(9) 0.0026(7) -0.0034(7) 0.0015(7)
C13 0.0198(10) 0.0216(10) 0.0205(11) 0.0062(8) -0.0003(8) 0.0033(8)
C13A 0.0178(10) 0.0186(10) 0.0220(11) 0.0040(8) 0.0004(8) 0.0003(8)
C14 0.0192(10) 0.0208(10) 0.0241(11) 0.0068(8) 0.0032(8) 0.0034(9)
C14A 0.0179(10) 0.0218(10) 0.0228(11) 0.0045(8) 0.0013(8) 0.0046(9)
C15 0.0196(10) 0.0229(11) 0.0253(11) 0.0082(8) 0.0038(8) 0.0064(9)
C15A 0.0214(10) 0.0226(10) 0.0231(11) 0.0074(8) 0.0021(8) 0.0031(9)
C16 0.0293(12) 0.0284(11) 0.0234(11) 0.0108(9) 0.0027(9) 0.0077(9)
C17 0.0304(12) 0.0322(12) 0.0226(11) 0.0136(10) -0.0042(9) 0.0037(9)
C18 0.0262(11) 0.0270(11) 0.0257(12) 0.0069(9) -0.0045(9) 0.0011(9)
C19 0.0223(11) 0.0228(11) 0.0241(11) 0.0052(9) -0.0004(8) 0.0041(9)
C19A 0.0212(10) 0.0229(10) 0.0186(10) 0.0071(8) 0.0003(8) 0.0014(8)
C19B 0.0211(10) 0.0194(10) 0.0208(11) 0.0061(8) 0.0003(8) 0.0025(8)
N110 0.0212(9) 0.0224(9) 0.0183(9) 0.0042(7) -0.0008(7) 0.0035(7)
C110 0.0202(10) 0.0217(10) 0.0194(10) 0.0043(8) 0.0003(8) 0.0040(8)
C111 0.0237(10) 0.0183(10) 0.0198(11) 0.0045(8) 0.0016(8) 0.0028(8)
C112 0.0266(11) 0.0304(12) 0.0245(12) 0.0052(9) -0.0030(9) 0.0104(10)
C113 0.0251(11) 0.0284(12) 0.0275(12) 0.0025(9) -0.0006(9) 0.0077(10)
C114 0.0264(11) 0.0200(10) 0.0255(11) 0.0037(9) 0.0065(9) 0.0041(9)
Cl14 0.0327(3) 0.0294(3) 0.0399(3) 0.0013(2) 0.0065(2) 0.0147(3)
C115 0.0315(12) 0.0291(12) 0.0216(11) 0.0067(10) 0.0005(9) 0.0096(9)
C116 0.0242(11) 0.0265(11) 0.0221(11) 0.0048(9) -0.0013(9) 0.0039(9)
C131 0.0194(10) 0.0253(11) 0.0220(11) 0.0040(8) -0.0027(8) 0.0016(9)
C132 0.0285(12) 0.0373(13) 0.0224(12) -0.0003(10) -0.0064(9) 0.0027(10)
C133 0.0272(12) 0.0278(12) 0.0363(13) 0.0037(10) -0.0036(10) -0.0042(10)
C134 0.0201(11) 0.0367(13) 0.0274(12) 0.0047(9) -0.0030(9) 0.0020(10)
C141 0.0192(10) 0.0230(10) 0.0198(10) 0.0041(8) -0.0014(8) 0.0067(8)
C142 0.0199(10) 0.0272(11) 0.0296(12) 0.0068(9) 0.0042(9) 0.0042(9)
C143 0.0250(11) 0.0204(11) 0.0344(13) 0.0062(9) 0.0022(9) 0.0007(9)
C144 0.0194(10) 0.0214(10) 0.0259(11) 0.0009(8) -0.0021(8) 0.0081(9)
C145 0.0193(10) 0.0280(11) 0.0268(12) 0.0066(9) 0.0038(8) 0.0071(9)
C146 0.0231(11) 0.0225(10) 0.0244(11) 0.0064(9) 0.0012(9) 0.0037(9)
O144 0.0259(8) 0.0223(8) 0.0430(10) 0.0015(6) 0.0058(7) 0.0074(7)
C147 0.0367(13) 0.0217(11) 0.0416(14) 0.0034(10) 0.0030(11) 0.0087(10)
O15 0.0267(8) 0.0287(8) 0.0304(9) 0.0044(7) 0.0023(6) 0.0122(7)
N21 0.0183(8) 0.0229(9) 0.0181(9) 0.0016(7) -0.0006(7) 0.0073(7)
N22 0.0218(9) 0.0232(9) 0.0188(9) 0.0044(7) 0.0019(7) 0.0066(7)
C23 0.0186(10) 0.0205(10) 0.0181(10) 0.0056(8) 0.0002(8) 0.0035(8)
C23A 0.0190(10) 0.0195(10) 0.0191(10) 0.0055(8) 0.0026(8) 0.0046(8)
C24 0.0189(10) 0.0207(10) 0.0195(10) 0.0067(8) 0.0017(8) 0.0026(8)
C24A 0.0165(10) 0.0235(10) 0.0185(10) 0.0047(8) -0.0007(8) 0.0032(8)
C25 0.0208(11) 0.0289(11) 0.0215(11) 0.0077(9) 0.0019(8) 0.0053(9)
C25A 0.0207(10) 0.0278(11) 0.0204(11) 0.0097(9) 0.0023(8) 0.0052(9)
C26 0.0246(11) 0.0347(12) 0.0206(11) 0.0122(9) -0.0002(9) 0.0075(9)
C27 0.0322(12) 0.0369(13) 0.0213(11) 0.0165(10) 0.0020(9) 0.0114(10)
C28 0.0282(12) 0.0285(11) 0.0274(12) 0.0097(9) 0.0059(9) 0.0121(10)
C29 0.0232(11) 0.0290(11) 0.0225(11) 0.0081(9) 0.0007(8) 0.0071(9)
C29A 0.0208(10) 0.0255(11) 0.0195(10) 0.0093(8) 0.0016(8) 0.0054(9)
C29B 0.0192(10) 0.0224(10) 0.0181(10) 0.0084(8) 0.0022(8) 0.0054(8)
N210 0.0194(9) 0.0221(9) 0.0181(9) 0.0047(7) 0.0001(7) 0.0055(7)
C210 0.0185(10) 0.0217(10) 0.0188(10) 0.0055(8) -0.0003(8) 0.0040(8)
C211 0.0183(10) 0.0190(10) 0.0220(11) 0.0036(8) 0.0001(8) 0.0039(8)
C212 0.0217(11) 0.0261(11) 0.0197(11) 0.0034(9) 0.0002(8) 0.0038(9)
C213 0.0242(11) 0.0262(11) 0.0266(12) 0.0047(9) 0.0055(9) 0.0062(9)
C214 0.0181(10) 0.0190(10) 0.0313(12) 0.0025(8) -0.0015(9) -0.0009(9)
Cl24 0.0207(3) 0.0382(3) 0.0403(3) -0.0038(2) -0.0004(2) -0.0031(3)
C215 0.0228(11) 0.0252(11) 0.0227(11) 0.0050(9) -0.0036(8) 0.0026(9)
C216 0.0235(11) 0.0243(11) 0.0196(11) 0.0044(9) 0.0021(8) 0.0055(9)
C231 0.0192(10) 0.0254(11) 0.0174(10) 0.0025(8) -0.0002(8) 0.0064(9)
C232 0.0254(11) 0.0303(11) 0.0188(11) 0.0039(9) 0.0010(8) 0.0071(9)
C233 0.0362(13) 0.0218(11) 0.0246(12) 0.0011(9) -0.0012(9) 0.0081(9)
C234 0.0203(11) 0.0493(15) 0.0263(12) 0.0055(10) 0.0033(9) 0.0133(11)
C241 0.0184(10) 0.0237(10) 0.0154(10) 0.0037(8) -0.0008(8) 0.0051(8)
C242 0.0218(10) 0.0274(11) 0.0245(11) 0.0082(9) 0.0036(8) 0.0052(9)
C243 0.0299(12) 0.0202(10) 0.0288(12) 0.0061(9) 0.0049(9) 0.0030(9)
C244 0.0235(11) 0.0211(10) 0.0190(11) -0.0014(8) 0.0014(8) 0.0039(8)
C245 0.0181(10) 0.0271(11) 0.0260(11) 0.0045(9) 0.0002(8) 0.0052(9)
C246 0.0212(10) 0.0225(10) 0.0255(11) 0.0061(8) -0.0005(8) 0.0028(9)
O244 0.0246(8) 0.0243(8) 0.0379(9) -0.0018(6) 0.0048(7) 0.0022(7)
C247 0.0215(11) 0.0364(13) 0.0374(14) -0.0035(10) -0.0005(10) 0.0045(11)
O25 0.0230(8) 0.0412(9) 0.0239(8) -0.0017(7) -0.0051(6) 0.0083(7)

loop_
_atom_type_symbol
_atom_type_description
_atom_type_scat_dispersion_real
_atom_type_scat_dispersion_imag
_atom_type_scat_source
C C 0.0033 0.0016 'International Tables Vol C Tables 4.2.6.8 and 6.1.1.4'
H H 0.0000 0.0000 'International Tables Vol C Tables 4.2.6.8 and 6.1.1.4'
Cl Cl 0.1484 0.1585 'International Tables Vol C Tables 4.2.6.8 and 6.1.1.4'
N N 0.0061 0.0033 'International Tables Vol C Tables 4.2.6.8 and 6.1.1.4'
O O 0.0106 0.0060 'International Tables Vol C Tables 4.2.6.8 and 6.1.1.4'

loop_
_geom_angle_atom_site_label_1
_geom_angle_atom_site_label_2
_geom_angle_atom_site_label_3
_geom_angle
C110 N11 N12 110.55(16)
C110 N11 C111 130.81(17)
N12 N11 C111 118.50(16)
C13 N12 N11 107.99(16)
N12 C13 C13A 110.04(17)
N12 C13 C131 116.89(17)
C13A C13 C131 133.04(18)
C110 C13A C14 117.14(18)
C110 C13A C13 103.88(17)
C14 C13A C13 138.97(18)
C14A C14 C13A 114.81(18)
C14A C14 C141 117.70(18)
C13A C14 C141 127.46(18)
C14 C14A C19B 121.66(18)
C14 C14A C15 130.32(18)
C19B C14A C15 107.89(17)
O15 C15 C14A 128.89(19)
O15 C15 C15A 125.61(19)
C14A C15 C15A 105.49(16)
C16 C15A C19A 121.49(19)
C16 C15A C15 129.36(19)
C19A C15A C15 109.09(17)
C15A C16 C17 117.9(2)
C15A C16 H16 121.1
C17 C16 H16 121.1
C18 C17 C16 120.8(2)
C18 C17 H17 119.6
C16 C17 H17 119.6
C17 C18 C19 121.5(2)
C17 C18 H18 119.2
C19 C18 H18 119.2
C19A C19 C18 117.48(19)
C19A C19 H19 121.3
C18 C19 H19 121.3
C19 C19A C15A 120.79(18)
C19 C19A C19B 130.56(18)
C15A C19A C19B 108.58(17)
N110 C19B C14A 125.64(18)
N110 C19B C19A 125.34(18)
C14A C19B C19A 108.93(17)
C19B N110 C110 112.05(17)
N110 C110 N11 123.82(17)
N110 C110 C13A 128.65(18)
N11 C110 C13A 107.53(17)
C116 C111 C112 120.08(19)
C116 C111 N11 118.33(18)
C112 C111 N11 121.58(18)
C113 C112 C111 119.77(19)
C113 C112 H112 120.1
C111 C112 H112 120.1
C114 C113 C112 119.7(2)
C114 C113 H113 120.1
C112 C113 H113 120.1
C113 C114 C115 120.96(19)
C113 C114 Cl14 118.84(16)
C115 C114 Cl14 120.20(16)
C114 C115 C116 119.60(19)
C114 C115 H115 120.2
C116 C115 H115 120.2
C115 C116 C111 119.86(19)
C115 C116 H116 120.1
C111 C116 H116 120.1
C13 C131 C133 109.44(16)
C13 C131 C132 109.87(17)
C133 C131 C132 108.44(18)
C13 C131 C134 110.52(17)
C133 C131 C134 110.39(18)
C132 C131 C134 108.15(17)
C131 C132 H13A 109.5
C131 C132 H13B 109.5
H13A C132 H13B 109.5
C131 C132 H13C 109.5
H13A C132 H13C 109.5
H13B C132 H13C 109.5
C131 C133 H13D 109.5
C131 C133 H13E 109.5
H13D C133 H13E 109.5
C131 C133 H13F 109.5
H13D C133 H13F 109.5
H13E C133 H13F 109.5
C131 C134 H13G 109.5
C131 C134 H13H 109.5
H13G C134 H13H 109.5
C131 C134 H13I 109.5
H13G C134 H13I 109.5
H13H C134 H13I 109.5
C142 C141 C146 118.80(18)
C142 C141 C14 120.42(18)
C146 C141 C14 120.35(18)
C141 C142 C143 120.88(19)
C141 C142 H142 119.6
C143 C142 H142 119.6
C144 C143 C142 119.76(19)
C144 C143 H143 120.1
C142 C143 H143 120.1
O144 C144 C143 124.49(19)
O144 C144 C145 115.60(18)
C143 C144 C145 119.91(18)
C146 C145 C144 120.06(19)
C146 C145 H145 120.0
C144 C145 H145 120.0
C145 C146 C141 120.53(19)
C145 C146 H146 119.7
C141 C146 H146 119.7
C144 O144 C147 116.50(16)
O144 C147 H14A 109.5
O144 C147 H14B 109.5
H14A C147 H14B 109.5
O144 C147 H14C 109.5
H14A C147 H14C 109.5
H14B C147 H14C 109.5
C210 N21 N22 110.44(15)
C210 N21 C211 130.66(17)
N22 N21 C211 118.70(15)
C23 N22 N21 108.42(15)
N22 C23 C23A 109.68(16)
N22 C23 C231 117.16(17)
C23A C23 C231 133.15(17)
C210 C23A C24 117.15(17)
C210 C23A C23 103.91(16)
C24 C23A C23 138.94(18)
C24A C24 C23A 114.57(17)
C24A C24 C241 118.63(17)
C23A C24 C241 126.80(17)
C24 C24A C29B 122.18(18)
C24 C24A C25 130.48(18)
C29B C24A C25 107.34(17)
O25 C25 C25A 125.94(19)
O25 C25 C24A 128.48(19)
C25A C25 C24A 105.58(17)
C26 C25A C29A 121.10(19)
C26 C25A C25 129.67(19)
C29A C25A C25 109.22(17)
C25A C26 C27 118.1(2)
C25A C26 H26 121.0
C27 C26 H26 121.0
C26 C27 C28 120.79(19)
C26 C27 H27 119.6
C28 C27 H27 119.6
C27 C28 C29 120.7(2)
C27 C28 H28 119.6
C29 C28 H28 119.6
C29A C29 C28 118.5(2)
C29A C29 H29 120.7
C28 C29 H29 120.7
C29 C29A C25A 120.78(18)
C29 C29A C29B 130.93(19)
C25A C29A C29B 108.29(17)
N210 C29B C24A 125.44(18)
N210 C29B C29A 125.00(18)
C24A C29B C29A 109.56(17)
C29B N210 C210 111.92(16)
N210 C210 N21 123.80(17)
N210 C210 C23A 128.63(18)
N21 C210 C23A 107.52(16)
C212 C211 C216 119.84(18)
C212 C211 N21 121.24(18)
C216 C211 N21 118.81(17)
C213 C212 C211 120.10(19)
C213 C212 H212 119.9
C211 C212 H212 119.9
C214 C213 C212 119.54(19)
C214 C213 H213 120.2
C212 C213 H213 120.2
C215 C214 C213 121.07(19)
C215 C214 Cl24 119.60(16)
C213 C214 Cl24 119.31(16)
C214 C215 C216 119.80(19)
C214 C215 H215 120.1
C216 C215 H215 120.1
C215 C216 C211 119.62(19)
C215 C216 H216 120.2
C211 C216 H216 120.2
C23 C231 C233 110.22(16)
C23 C231 C234 111.08(16)
C233 C231 C234 110.89(18)
C23 C231 C232 108.83(16)
C233 C231 C232 107.78(17)
C234 C231 C232 107.94(17)
C231 C232 H23A 109.5
C231 C232 H23B 109.5
H23A C232 H23B 109.5
C231 C232 H23C 109.5
H23A C232 H23C 109.5
H23B C232 H23C 109.5
C231 C233 H23D 109.5
C231 C233 H23E 109.5
H23D C233 H23E 109.5
C231 C233 H23F 109.5
H23D C233 H23F 109.5
H23E C233 H23F 109.5
C231 C234 H23G 109.5
C231 C234 H23H 109.5
H23G C234 H23H 109.5
C231 C234 H23I 109.5
H23G C234 H23I 109.5
H23H C234 H23I 109.5
C246 C241 C242 118.14(18)
C246 C241 C24 120.51(18)
C242 C241 C24 121.13(17)
C243 C242 C241 120.95(19)
C243 C242 H242 119.5
C241 C242 H242 119.5
C242 C243 C244 119.92(19)
C242 C243 H243 120.0
C244 C243 H243 120.0
O244 C244 C245 123.93(18)
O244 C244 C243 115.86(18)
C245 C244 C243 120.21(18)
C244 C245 C246 119.07(19)
C244 C245 H245 120.5
C246 C245 H245 120.5
C241 C246 C245 121.71(19)
C241 C246 H246 119.1
C245 C246 H246 119.1
C244 O244 C247 117.41(17)
O244 C247 H24A 109.5
O244 C247 H24B 109.5
H24A C247 H24B 109.5
O244 C247 H24C 109.5
H24A C247 H24C 109.5
H24B C247 H24C 109.5

loop_
_geom_bond_atom_site_label_1
_geom_bond_atom_site_label_2
_geom_bond_distance
N11 C110 1.361(3)
N11 N12 1.377(2)
N11 C111 1.424(2)
N12 C13 1.320(3)
C13 C13A 1.453(3)
C13 C131 1.525(3)
C13A C110 1.420(3)
C13A C14 1.424(3)
C14 C14A 1.394(3)
C14 C141 1.497(3)
C14A C19B 1.420(3)
C14A C15 1.492(3)
C15 O15 1.218(2)
C15 C15A 1.501(3)
C15A C16 1.382(3)
C15A C19A 1.393(3)
C16 C17 1.390(3)
C16 H16 0.9500
C17 C18 1.385(3)
C17 H17 0.9500
C18 C19 1.393(3)
C18 H18 0.9500
C19 C19A 1.390(3)
C19 H19 0.9500
C19A C19B 1.478(3)
C19B N110 1.319(3)
N110 C110 1.354(2)
C111 C116 1.386(3)
C111 C112 1.390(3)
C112 C113 1.385(3)
C112 H112 0.9500
C113 C114 1.377(3)
C113 H113 0.9500
C114 C115 1.379(3)
C114 Cl14 1.743(2)
C115 C116 1.386(3)
C115 H115 0.9500
C116 H116 0.9500
C131 C133 1.528(3)
C131 C132 1.531(3)
C131 C134 1.535(3)
C132 H13A 0.9800
C132 H13B 0.9800
C132 H13C 0.9800
C133 H13D 0.9800
C133 H13E 0.9800
C133 H13F 0.9800
C134 H13G 0.9800
C134 H13H 0.9800
C134 H13I 0.9800
C141 C142 1.389(3)
C141 C146 1.396(3)
C142 C143 1.389(3)
C142 H142 0.9500
C143 C144 1.385(3)
C143 H143 0.9500
C144 O144 1.374(2)
C144 C145 1.390(3)
C145 C146 1.384(3)
C145 H145 0.9500
C146 H146 0.9500
O144 C147 1.426(3)
C147 H14A 0.9800
C147 H14B 0.9800
C147 H14C 0.9800
N21 C210 1.364(2)
N21 N22 1.373(2)
N21 C211 1.422(2)
N22 C23 1.323(2)
C23 C23A 1.456(3)
C23 C231 1.521(3)
C23A C210 1.423(3)
C23A C24 1.424(3)
C24 C24A 1.384(3)
C24 C241 1.497(3)
C24A C29B 1.417(3)
C24A C25 1.502(3)
C25 O25 1.217(2)
C25 C25A 1.498(3)
C25A C26 1.388(3)
C25A C29A 1.396(3)
C26 C27 1.391(3)
C26 H26 0.9500
C27 C28 1.393(3)
C27 H27 0.9500
C28 C29 1.394(3)
C28 H28 0.9500
C29 C29A 1.378(3)
C29 H29 0.9500
C29A C29B 1.477(3)
C29B N210 1.323(2)
N210 C210 1.348(2)
C211 C212 1.391(3)
C211 C216 1.396(3)
C212 C213 1.388(3)
C212 H212 0.9500
C213 C214 1.381(3)
C213 H213 0.9500
C214 C215 1.378(3)
C214 Cl24 1.742(2)
C215 C216 1.391(3)
C215 H215 0.9500
C216 H216 0.9500
C231 C233 1.534(3)
C231 C234 1.536(3)
C231 C232 1.536(3)
C232 H23A 0.9800
C232 H23B 0.9800
C232 H23C 0.9800
C233 H23D 0.9800
C233 H23E 0.9800
C233 H23F 0.9800
C234 H23G 0.9800
C234 H23H 0.9800
C234 H23I 0.9800
C241 C246 1.386(3)
C241 C242 1.390(3)
C242 C243 1.383(3)
C242 H242 0.9500
C243 C244 1.388(3)
C243 H243 0.9500
C244 O244 1.374(2)
C244 C245 1.381(3)
C245 C246 1.391(3)
C245 H245 0.9500
C246 H246 0.9500
O244 C247 1.424(3)
C247 H24A 0.9800
C247 H24B 0.9800
C247 H24C 0.9800

loop_
_geom_hbond_atom_site_label_D
_geom_hbond_atom_site_label_H
_geom_hbond_atom_site_label_A
_geom_hbond_site_symmetry_A
_geom_hbond_distance_DH
_geom_hbond_distance_HA
_geom_hbond_distance_DA
_geom_hbond_angle_DHA
_geom_hbond_publ_flag
C18 H18 O25 2_766 0.95 2.50 3.151(3) 126 no
C28 H28 O15 2_656 0.95 2.46 3.226(3) 138 no
C146 H146 Cg . 0.95 2.71 3.655(2) 172 no

loop_
_geom_torsion_atom_site_label_1
_geom_torsion_atom_site_label_2
_geom_torsion_atom_site_label_3
_geom_torsion_atom_site_label_4
_geom_torsion
C110 N11 N12 C13 -1.0(2)
C111 N11 N12 C13 175.01(17)
N11 N12 C13 C13A 0.1(2)
N11 N12 C13 C131 -178.16(16)
N12 C13 C13A C110 0.7(2)
C131 C13 C13A C110 178.7(2)
N12 C13 C13A C14 -177.7(2)
C131 C13 C13A C14 0.2(4)
C110 C13A C14 C14A 2.4(3)
C13 C13A C14 C14A -179.3(2)
C110 C13A C14 C141 -175.69(19)
C13 C13A C14 C141 2.6(4)
C13A C14 C14A C19B -1.3(3)
C141 C14 C14A C19B 177.01(18)
C13A C14 C14A C15 -176.64(19)
C141 C14 C14A C15 1.7(3)
C14 C14A C15 O15 -3.4(4)
C19B C14A C15 O15 -179.2(2)
C14 C14A C15 C15A 175.8(2)
C19B C14A C15 C15A 0.0(2)
O15 C15 C15A C16 2.6(3)
C14A C15 C15A C16 -176.7(2)
O15 C15 C15A C19A 179.96(19)
C14A C15 C15A C19A 0.7(2)
C19A C15A C16 C17 -0.1(3)
C15 C15A C16 C17 177.0(2)
C15A C16 C17 C18 0.7(3)
C16 C17 C18 C19 -0.4(3)
C17 C18 C19 C19A -0.5(3)
C18 C19 C19A C15A 1.0(3)
C18 C19 C19A C19B -175.6(2)
C16 C15A C19A C19 -0.8(3)
C15 C15A C19A C19 -178.43(18)
C16 C15A C19A C19B 176.52(18)
C15 C15A C19A C19B -1.1(2)
C14 C14A C19B N110 -0.2(3)
C15 C14A C19B N110 176.03(18)
C14 C14A C19B C19A -176.89(18)
C15 C14A C19B C19A -0.6(2)
C19 C19A C19B N110 1.4(3)
C15A C19A C19B N110 -175.57(19)
C19 C19A C19B C14A 178.1(2)
C15A C19A C19B C14A 1.1(2)
C14A C19B N110 C110 0.5(3)
C19A C19B N110 C110 176.61(18)
C19B N110 C110 N11 -179.07(18)
C19B N110 C110 C13A 1.0(3)
N12 N11 C110 N110 -178.47(18)
C111 N11 C110 N110 6.1(3)
N12 N11 C110 C13A 1.5(2)
C111 N11 C110 C13A -173.90(19)
C14 C13A C110 N110 -2.5(3)
C13 C13A C110 N110 178.6(2)
C14 C13A C110 N11 177.51(17)
C13 C13A C110 N11 -1.3(2)
C110 N11 C111 C116 -161.9(2)
N12 N11 C111 C116 23.0(3)
C110 N11 C111 C112 18.5(3)
N12 N11 C111 C112 -156.56(19)
C116 C111 C112 C113 0.5(3)
N11 C111 C112 C113 -179.94(19)
C111 C112 C113 C114 -0.6(3)
C112 C113 C114 C115 0.2(3)
C112 C113 C114 Cl14 -179.43(17)
C113 C114 C115 C116 0.3(3)
Cl14 C114 C115 C116 179.91(16)
C114 C115 C116 C111 -0.4(3)
C112 C111 C116 C115 0.0(3)
N11 C111 C116 C115 -179.59(19)
N12 C13 C131 C133 108.3(2)
C13A C13 C131 C133 -69.6(3)
N12 C13 C131 C132 -10.7(2)
C13A C13 C131 C132 171.5(2)
N12 C13 C131 C134 -129.98(19)
C13A C13 C131 C134 52.2(3)
C14A C14 C141 C142 -93.5(2)
C13A C14 C141 C142 84.6(3)
C14A C14 C141 C146 78.8(2)
C13A C14 C141 C146 -103.1(2)
C146 C141 C142 C143 -0.8(3)
C14 C141 C142 C143 171.57(19)
C141 C142 C143 C144 0.0(3)
C142 C143 C144 O144 -177.4(2)
C142 C143 C144 C145 1.8(3)
O144 C144 C145 C146 176.40(18)
C143 C144 C145 C146 -2.8(3)
C144 C145 C146 C141 2.0(3)
C142 C141 C146 C145 -0.2(3)
C14 C141 C146 C145 -172.61(19)
C143 C144 O144 C147 10.7(3)
C145 C144 O144 C147 -168.46(19)
C210 N21 N22 C23 -0.6(2)
C211 N21 N22 C23 174.83(17)
N21 N22 C23 C23A -0.5(2)
N21 N22 C23 C231 178.74(16)
N22 C23 C23A C210 1.3(2)
C231 C23 C23A C210 -177.8(2)
N22 C23 C23A C24 -179.2(2)
C231 C23 C23A C24 1.7(4)
C210 C23A C24 C24A 3.3(3)
C23 C23A C24 C24A -176.2(2)
C210 C23A C24 C241 -176.39(18)
C23 C23A C24 C241 4.2(4)
C23A C24 C24A C29B -1.1(3)
C241 C24 C24A C29B 178.58(18)
C23A C24 C24A C25 179.28(19)
C241 C24 C24A C25 -1.0(3)
C24 C24A C25 O25 0.4(4)
C29B C24A C25 O25 -179.2(2)
C24 C24A C25 C25A -179.6(2)
C29B C24A C25 C25A 0.8(2)
O25 C25 C25A C26 -0.8(4)
C24A C25 C25A C26 179.2(2)
O25 C25 C25A C29A 179.8(2)
C24A C25 C25A C29A -0.2(2)
C29A C25A C26 C27 0.4(3)
C25 C25A C26 C27 -179.0(2)
C25A C26 C27 C28 0.5(3)
C26 C27 C28 C29 -1.1(3)
C27 C28 C29 C29A 0.8(3)
C28 C29 C29A C25A 0.1(3)
C28 C29 C29A C29B 179.1(2)
C26 C25A C29A C29 -0.7(3)
C25 C25A C29A C29 178.79(18)
C26 C25A C29A C29B -179.91(18)
C25 C25A C29A C29B -0.4(2)
C24 C24A C29B N210 -1.3(3)
C25 C24A C29B N210 178.38(18)
C24 C24A C29B C29A 179.27(18)
C25 C24A C29B C29A -1.0(2)
C29 C29A C29B N210 2.4(3)
C25A C29A C29B N210 -178.51(19)
C29 C29A C29B C24A -178.2(2)
C25A C29A C29B C24A 0.9(2)
C24A C29B N210 C210 1.1(3)
C29A C29B N210 C210 -179.52(18)
C29B N210 C210 N21 178.46(18)
C29B N210 C210 C23A 1.5(3)
N22 N21 C210 N210 -176.10(17)
C211 N21 C210 N210 9.2(3)
N22 N21 C210 C23A 1.4(2)
C211 N21 C210 C23A -173.28(19)
C24 C23A C210 N210 -3.9(3)
C23 C23A C210 N210 175.75(19)
C24 C23A C210 N21 178.80(17)
C23 C23A C210 N21 -1.6(2)
C210 N21 C211 C212 18.5(3)
N22 N21 C211 C212 -155.80(18)
C210 N21 C211 C216 -165.4(2)
N22 N21 C211 C216 20.3(3)
C216 C211 C212 C213 -1.0(3)
N21 C211 C212 C213 175.11(18)
C211 C212 C213 C214 0.1(3)
C212 C213 C214 C215 0.5(3)
C212 C213 C214 Cl24 179.22(16)
C213 C214 C215 C216 -0.2(3)
Cl24 C214 C215 C216 -178.94(16)
C214 C215 C216 C211 -0.7(3)
C212 C211 C216 C215 1.3(3)
N21 C211 C216 C215 -174.93(18)
N22 C23 C231 C233 105.2(2)
C23A C23 C231 C233 -75.8(3)
N22 C23 C231 C234 -131.46(19)
C23A C23 C231 C234 47.5(3)
N22 C23 C231 C232 -12.8(2)
C23A C23 C231 C232 166.2(2)
C24A C24 C241 C246 71.6(3)
C23A C24 C241 C246 -108.7(2)
C24A C24 C241 C242 -102.8(2)
C23A C24 C241 C242 76.8(3)
C246 C241 C242 C243 1.1(3)
C24 C241 C242 C243 175.63(19)
C241 C242 C243 C244 -0.2(3)
C242 C243 C244 O244 179.91(19)
C242 C243 C244 C245 -0.4(3)
O244 C244 C245 C246 179.73(19)
C243 C244 C245 C246 0.1(3)
C242 C241 C246 C245 -1.4(3)
C24 C241 C246 C245 -176.03(19)
C244 C245 C246 C241 0.9(3)
C245 C244 O244 C247 3.2(3)
C243 C244 O244 C247 -177.08(19)

loop_
_cod_related_entry_id
_cod_related_entry_database
_cod_related_entry_code
1 ChemSpider 30654346
